data_2234370
loop_
_publ_author_name
'Li, Ya-Feng'
'Gao, Yue'
'Xu, Yue'
'Qin, Xiao-Lin'
'Gao, Wen-Yuan'

_publ_section_title
;
 <i>catena</i>-Poly[(triaquazinc)-\m-furan-2,5-dicarboxylato-\k^3^<i>O</i>^2^:<i>O</i>^2^,<i>O</i>^2'^]
;
_journal_coeditor_code QM2058
_journal_issue 4
_journal_name_full 'Acta Crystallographica Section E'
_journal_page_first m500
_journal_paper_doi 10.1107/S1600536812012111
_journal_volume 68
_journal_year 2012
_chemical_formula_iupac '[Zn (C6 H2 O5) (H2 O)3]'
_chemical_formula_moiety 'C6 H8 O8 Zn'
_chemical_formula_sum 'C6 H8 O8 Zn'
_chemical_formula_weight 273.51
_chemical_name_systematic
;
<i>catena</i>-Poly[(triaquazinc)-\m-furan-2,5-dicarboxylato-
\k^3^<i>O</i>^2^:<i>O</i>^2^,<i>O</i>^2'^]
;
_space_group_IT_number 62
_symmetry_cell_setting orthorhombic
_symmetry_space_group_name_Hall '-P 2ac 2n'
_symmetry_space_group_name_H-M 'P n m a'
_atom_sites_solution_hydrogens geom
_atom_sites_solution_primary direct
_atom_sites_solution_secondary difmap
_audit_creation_method SHELXL-97
_cell_angle_alpha 90.00
_cell_angle_beta 90.00
_cell_angle_gamma 90.00
_cell_formula_units_Z 4
_cell_length_a 7.3677(15)
_cell_length_b 8.1353(16)
_cell_length_c 15.107(3)
_cell_measurement_reflns_used 1000
_cell_measurement_temperature 293(2)
_cell_measurement_theta_max 30.17
_cell_measurement_theta_min 2.84
_cell_volume 905.5(3)
_computing_cell_refinement 'PROCESS-AUTO (Rigaku, 1998)'
_computing_data_collection 'PROCESS-AUTO (Rigaku, 1998)'
_computing_data_reduction 'CrystalStructure (Rigaku/MSC, 2002)'
_computing_molecular_graphics 'DIAMOND (Brandenburg, 2000)'
_computing_publication_material 'SHELXL97 (Sheldrick, 2008)'
_computing_structure_refinement 'SHELXL97 (Sheldrick, 2008)'
_computing_structure_solution 'SHELXS97 (Sheldrick, 2008)'
_diffrn_ambient_temperature 293(2)
_diffrn_detector_area_resol_mean 10.00
_diffrn_measured_fraction_theta_full 0.998
_diffrn_measured_fraction_theta_max 0.782
_diffrn_measurement_device_type 'Rigaku R-AXIS RAPID'
_diffrn_measurement_method \w
_diffrn_radiation_monochromator graphite
_diffrn_radiation_source 'fine-focus sealed tube'
_diffrn_radiation_type MoK\a
_diffrn_radiation_wavelength 0.71073
_diffrn_reflns_av_R_equivalents 0.0265
_diffrn_reflns_av_sigmaI/netI 0.0179
_diffrn_reflns_limit_h_max 10
_diffrn_reflns_limit_h_min -10
_diffrn_reflns_limit_k_max 9
_diffrn_reflns_limit_k_min -9
_diffrn_reflns_limit_l_max 16
_diffrn_reflns_limit_l_min -19
_diffrn_reflns_number 8443
_diffrn_reflns_theta_full 25.00
_diffrn_reflns_theta_max 30.17
_diffrn_reflns_theta_min 2.84
_exptl_absorpt_coefficient_mu 2.736
_exptl_absorpt_correction_T_max 0.54
_exptl_absorpt_correction_T_min 0.33
_exptl_absorpt_correction_type multi-scan
_exptl_absorpt_process_details '(ABSCOR; Higashi, 1995)'
_exptl_crystal_colour colorless
_exptl_crystal_density_diffrn 2.006
_exptl_crystal_density_method 'not measured'
_exptl_crystal_description block
_exptl_crystal_F_000 552
_exptl_crystal_size_max 0.42
_exptl_crystal_size_mid 0.36
_exptl_crystal_size_min 0.23
_refine_diff_density_max 2.220
_refine_diff_density_min -1.895
_refine_ls_extinction_method none
_refine_ls_goodness_of_fit_ref 1.105
_refine_ls_hydrogen_treatment mixed
_refine_ls_matrix_type full
_refine_ls_number_parameters 98
_refine_ls_number_reflns 1121
_refine_ls_number_restraints 87
_refine_ls_restrained_S_all 1.393
_refine_ls_R_factor_all 0.0857
_refine_ls_R_factor_gt 0.0825
_refine_ls_shift/su_max 0.000
_refine_ls_shift/su_mean 0.000
_refine_ls_structure_factor_coef Fsqd
_refine_ls_weighting_details 'calc w=1/[\s^2^(Fo^2^)+(0.1190P)^2^+7.3441P] where P=(Fo^2^+2Fc^2^)/3'
_refine_ls_weighting_scheme calc
_refine_ls_wR_factor_gt 0.2212
_refine_ls_wR_factor_ref 0.2238
_reflns_number_gt 1029
_reflns_number_total 1121
_reflns_threshold_expression I>2sigma(I)
_cod_data_source_file qm2058.cif
_cod_data_source_block I
_cod_database_code 2234370
_cod_database_fobs_code 2234370

loop_
_symmetry_equiv_pos_as_xyz
'x, y, z'
'-x+1/2, -y, z+1/2'
'x+1/2, -y+1/2, -z+1/2'
'-x, y+1/2, -z'
'-x, -y, -z'
'x-1/2, y, -z-1/2'
'-x-1/2, y-1/2, z-1/2'
'x, -y-1/2, z'

loop_
_atom_site_type_symbol
_atom_site_label
_atom_site_fract_x
_atom_site_fract_y
_atom_site_fract_z
_atom_site_U_iso_or_equiv
_atom_site_adp_type
_atom_site_calc_flag
_atom_site_refinement_flags
_atom_site_occupancy
_atom_site_symmetry_multiplicity
Zn Zn1 0.33412(15) 0.7500 0.19775(8) 0.0399(6) Uani d SU 1 2
O O1 0.3238(10) 0.7500 0.3352(6) 0.042(2) Uani d SU 1 2
O O2 0.5848(11) 0.7500 0.3026(5) 0.043(2) Uani d SU 1 2
O O4 0.9702(12) 0.7500 0.5701(7) 0.077(3) Uani d SDU 1 2
O O5 0.8412(10) 0.7500 0.6964(5) 0.053(3) Uani d SD 1 2
C C1 0.4723(12) 0.7500 0.3584(7) 0.038(3) Uani d SU 1 2
O O3 0.6726(9) 0.7500 0.4770(5) 0.0339(17) Uani d SU 1 2
C C2 0.5127(13) 0.7500 0.4532(7) 0.033(2) Uani d SU 1 2
C C3 0.4138(16) 0.7500 0.5251(8) 0.044(3) Uani d SU 1 2
H H3 0.2875 0.7500 0.5257 0.053 Uiso calc SR 1 2
C C4 0.5222(16) 0.7500 0.6006(8) 0.051(3) Uani d SU 1 2
H H4 0.4908 0.7500 0.6603 0.062 Uiso calc SR 1 2
C C5 0.6686(10) 0.7500 0.5654(6) 0.035(2) Uani d SDU 1 2
C C6 0.8312(12) 0.7500 0.6104(7) 0.037(3) Uani d SDU 1 2
O O1W 0.3316(10) 1.0258(13) 0.1901(6) 0.066(2) Uani d DU 1 1
H H1A 0.313(18) 1.075(12) 0.237(5) 0.079 Uiso d D 1 1
H H1B 0.405(14) 1.075(12) 0.158(6) 0.079 Uiso d D 1 1
O O2W 0.5094(11) 0.7500 0.1041(6) 0.052(2) Uani d SDU 1 2
H H2A 0.513(19) 0.7500 0.0495(18) 0.063 Uiso d SD 1 2
H H2B 0.612(9) 0.7500 0.126(8) 0.063 Uiso d SD 1 2

loop_
_atom_site_aniso_label
_atom_site_aniso_U_11
_atom_site_aniso_U_22
_atom_site_aniso_U_33
_atom_site_aniso_U_12
_atom_site_aniso_U_13
_atom_site_aniso_U_23
Zn1 0.0127(6) 0.0881(13) 0.0189(7) 0.000 0.0014(4) 0.000
O1 0.021(3) 0.076(5) 0.030(4) 0.000 -0.004(3) 0.000
O2 0.020(3) 0.080(5) 0.030(3) 0.000 0.000(3) 0.000
O4 0.044(5) 0.141(8) 0.046(5) 0.000 0.002(4) 0.000
O5 0.022(4) 0.119(10) 0.017(4) 0.000 -0.005(3) 0.000
C1 0.015(4) 0.075(7) 0.024(4) 0.000 -0.002(3) 0.000
O3 0.018(3) 0.060(4) 0.023(3) 0.000 -0.003(2) 0.000
C2 0.014(3) 0.063(7) 0.023(4) 0.000 -0.001(3) 0.000
C3 0.031(4) 0.069(6) 0.034(4) 0.000 0.000(4) 0.000
C4 0.027(5) 0.101(9) 0.027(5) 0.000 0.000(4) 0.000
C5 0.024(4) 0.058(6) 0.021(4) 0.000 -0.001(3) 0.000
C6 0.023(4) 0.065(7) 0.022(5) 0.000 -0.001(3) 0.000
O1W 0.042(4) 0.083(5) 0.072(5) 0.001(3) 0.032(3) 0.009(4)
O2W 0.020(3) 0.109(6) 0.028(4) 0.000 -0.003(3) 0.000

loop_
_atom_type_symbol
_atom_type_description
_atom_type_scat_dispersion_real
_atom_type_scat_dispersion_imag
_atom_type_scat_source
C C 0.0033 0.0016 'International Tables Vol C Tables 4.2.6.8 and 6.1.1.4'
H H 0.0000 0.0000 'International Tables Vol C Tables 4.2.6.8 and 6.1.1.4'
N N 0.0061 0.0033 'International Tables Vol C Tables 4.2.6.8 and 6.1.1.4'
O O 0.0106 0.0060 'International Tables Vol C Tables 4.2.6.8 and 6.1.1.4'
Zn Zn 0.2839 1.4301 'International Tables Vol C Tables 4.2.6.8 and 6.1.1.4'

loop_
_geom_angle_atom_site_label_1
_geom_angle_atom_site_label_2
_geom_angle_atom_site_label_3
_geom_angle_site_symmetry_1
_geom_angle_site_symmetry_3
_geom_angle
O2 Zn1 O2W 6_556 . 132.2(4)
O2 Zn1 O1 6_556 . 88.1(3)
O2W Zn1 O1 . . 139.7(3)
O2 Zn1 O1W 6_556 8_575 89.52(19)
O2W Zn1 O1W . 8_575 88.14(17)
O1 Zn1 O1W . 8_575 92.9(2)
O2 Zn1 O1W 6_556 . 89.52(19)
O2W Zn1 O1W . . 88.14(17)
O1 Zn1 O1W . . 92.9(2)
O1W Zn1 O1W 8_575 . 174.0(5)
O2 Zn1 O2 6_556 . 139.54(17)
O2W Zn1 O2 . . 88.2(3)
O1 Zn1 O2 . . 51.5(3)
O1W Zn1 O2 8_575 . 92.3(2)
O1W Zn1 O2 . . 92.3(2)
C1 O1 Zn1 . . 105.6(7)
C1 O2 Zn1 . 6_656 134.7(8)
C1 O2 Zn1 . . 86.1(6)
Zn1 O2 Zn1 6_656 . 139.2(4)
O1 C1 O2 . . 116.8(11)
O1 C1 C2 . . 119.4(10)
O2 C1 C2 . . 123.8(9)
C2 O3 C5 . . 105.7(8)
O3 C2 C3 . . 106.9(10)
O3 C2 C1 . . 118.7(9)
C3 C2 C1 . . 134.4(10)
C2 C3 C4 . . 111.1(11)
C2 C3 H3 . . 124.4
C4 C3 H3 . . 124.4
C5 C4 C3 . . 98.7(10)
C5 C4 H4 . . 130.6
C3 C4 H4 . . 130.6
C4 C5 O3 . . 117.5(9)
C4 C5 C6 . . 124.2(10)
O3 C5 C6 . . 118.3(8)
O4 C6 O5 . . 117.4(9)
O4 C6 C5 . . 119.7(10)
O5 C6 C5 . . 122.8(9)
Zn1 O1W H1A . . 116(8)
Zn1 O1W H1B . . 120(8)
H1A O1W H1B . . 112(5)
Zn1 O2W H2A . . 139(10)
Zn1 O2W H2B . . 109(10)
H2A O2W H2B . . 112(13)

loop_
_geom_bond_atom_site_label_1
_geom_bond_atom_site_label_2
_geom_bond_site_symmetry_2
_geom_bond_distance
Zn1 O2 6_556 1.837(8)
Zn1 O2W . 1.916(8)
Zn1 O1 . 2.079(9)
Zn1 O1W 8_575 2.247(10)
Zn1 O1W . 2.247(10)
Zn1 O2 . 2.433(8)
O1 C1 . 1.149(12)
O2 C1 . 1.182(13)
O2 Zn1 6_656 1.837(8)
O4 C6 . 1.191(14)
O5 C6 . 1.301(12)
C1 C2 . 1.464(14)
O3 C2 . 1.232(11)
O3 C5 . 1.335(12)
C2 C3 . 1.308(16)
C3 C4 . 1.392(17)
C3 H3 . 0.9300
C4 C5 . 1.203(15)
C4 H4 . 0.9300
C5 C6 . 1.377(9)
O1W H1A . 0.82(3)
O1W H1B . 0.83(3)
O2W H2A . 0.82(3)
O2W H2B . 0.82(3)

loop_
_geom_hbond_atom_site_label_D
_geom_hbond_atom_site_label_H
_geom_hbond_atom_site_label_A
_geom_hbond_site_symmetry_A
_geom_hbond_distance_DH
_geom_hbond_distance_HA
_geom_hbond_distance_DA
_geom_hbond_angle_DHA
O1W H1A O5 5_676 0.82(3) 2.08(8) 2.809(10) 147(14)
O1W H1B O4 2_674 0.83(3) 2.16(5) 2.957(11) 163(12)
O2W H2A O4 6_556 0.82(3) 1.83(4) 2.648(14) 168(14)
O2W H2B O1 6_656 0.82(3) 1.67(3) 2.491(11) 177(15)

loop_
_geom_torsion_atom_site_label_1
_geom_torsion_atom_site_label_2
_geom_torsion_atom_site_label_3
_geom_torsion_atom_site_label_4
_geom_torsion_site_symmetry_1
_geom_torsion_site_symmetry_4
_geom_torsion
O2 Zn1 O1 C1 6_556 . 180.0000(10)
O2W Zn1 O1 C1 . . 0.000(2)
O1W Zn1 O1 C1 8_575 . 90.58(19)
O1W Zn1 O1 C1 . . -90.58(19)
O2 Zn1 O1 C1 . . 0.0000(10)
O2 Zn1 O2 C1 6_556 . 0.0000(10)
O2W Zn1 O2 C1 . . 180.0000(10)
O1 Zn1 O2 C1 . . 0.0000(10)
O1W Zn1 O2 C1 8_575 . -91.93(17)
O1W Zn1 O2 C1 . . 91.93(17)
O2 Zn1 O2 Zn1 6_556 6_656 180.0
O2W Zn1 O2 Zn1 . 6_656 0.0
O1 Zn1 O2 Zn1 . 6_656 180.0
O1W Zn1 O2 Zn1 8_575 6_656 88.07(17)
O1W Zn1 O2 Zn1 . 6_656 -88.07(17)
Zn1 O1 C1 O2 . . 0.000(2)
Zn1 O1 C1 C2 . . 180.000(2)
Zn1 O2 C1 O1 6_656 . 180.0000(10)
Zn1 O2 C1 O1 . . 0.0000(10)
Zn1 O2 C1 C2 6_656 . 0.000(3)
Zn1 O2 C1 C2 . . 180.000(2)
C5 O3 C2 C3 . . 0.000(3)
C5 O3 C2 C1 . . 180.000(2)
O1 C1 C2 O3 . . 180.000(2)
O2 C1 C2 O3 . . 0.000(3)
O1 C1 C2 C3 . . 0.000(4)
O2 C1 C2 C3 . . 180.000(3)
O3 C2 C3 C4 . . 0.000(3)
C1 C2 C3 C4 . . 180.000(3)
C2 C3 C4 C5 . . 0.000(3)
C3 C4 C5 O3 . . 0.000(3)
C3 C4 C5 C6 . . 180.000(3)
C2 O3 C5 C4 . . 0.000(3)
C2 O3 C5 C6 . . 180.000(2)
C4 C5 C6 O4 . . 180.000(3)
O3 C5 C6 O4 . . 0.000(3)
C4 C5 C6 O5 . . 0.000(4)
O3 C5 C6 O5 . . 180.000(2)
